data_7057067
loop_
_publ_author_name
'Nechipadappu, Sunil Kumar'
'Ramachandran, Jeeshma'
'Shivalingegowda, Naveen'
'Lokanath, Neratur Krishnappagowda'
'Trivedi, Darshak R.'

_publ_section_title
;
 Synthesis of cocrystals/salts of flucytosine: Structure and stability
;
_journal_issue 7
_journal_name_full 'New Journal of Chemistry'
_journal_page_first 5433
_journal_paper_doi 10.1039/C7NJ04400C
_journal_volume 42
_journal_year 2018
_chemical_formula_sum 'C15 H14 F2 N6 O6'
_chemical_formula_weight 412.32
_chemical_name_systematic 'Flucytosine/2,3-dihydroxybenzoic acid'
_space_group_crystal_system triclinic
_space_group_IT_number 2
_space_group_name_Hall '-P 1'
_space_group_name_H-M_alt 'P -1'
_symmetry_space_group_name_Hall '-P 1'
_symmetry_space_group_name_H-M 'P -1'
_atom_sites_solution_hydrogens mixed
_audit_creation_method SHELXL-2014/7
_audit_update_record
;
2017-04-13 deposited with the CCDC.
2018-02-23 downloaded from the CCDC.
;
_cell_angle_alpha 105.212(2)
_cell_angle_beta 112.720(2)
_cell_angle_gamma 95.794(2)
_cell_formula_units_Z 2
_cell_length_a 9.1192(5)
_cell_length_b 10.0601(5)
_cell_length_c 10.0983(5)
_cell_measurement_reflns_used 2707
_cell_measurement_temperature 296(2)
_cell_measurement_theta_max 64.612
_cell_measurement_theta_min 5.027
_cell_volume 803.01(7)
_computing_structure_refinement 'SHELXL-2014/7 (Sheldrick, 2014)'
_diffrn_ambient_temperature 296(2)
_diffrn_measured_fraction_theta_full 0.974
_diffrn_measured_fraction_theta_max 0.974
_diffrn_measurement_device_type proteum2
_diffrn_radiation_type CuK\a
_diffrn_radiation_wavelength 1.54178
_diffrn_reflns_av_R_equivalents 0.0471
_diffrn_reflns_av_unetI/netI 0.0501
_diffrn_reflns_Laue_measured_fraction_full 0.974
_diffrn_reflns_Laue_measured_fraction_max 0.974
_diffrn_reflns_limit_h_max 10
_diffrn_reflns_limit_h_min -10
_diffrn_reflns_limit_k_max 11
_diffrn_reflns_limit_k_min -11
_diffrn_reflns_limit_l_max 11
_diffrn_reflns_limit_l_min -10
_diffrn_reflns_number 9873
_diffrn_reflns_point_group_measured_fraction_full 0.974
_diffrn_reflns_point_group_measured_fraction_max 0.974
_diffrn_reflns_theta_full 64.612
_diffrn_reflns_theta_max 64.612
_diffrn_reflns_theta_min 5.027
_exptl_absorpt_coefficient_mu 1.299
_exptl_absorpt_correction_T_max 0.845
_exptl_absorpt_correction_T_min 0.792
_exptl_absorpt_correction_type multi-scan
_exptl_absorpt_process_details '(sheldrick, 2014)'
_exptl_crystal_density_diffrn 1.705
_exptl_crystal_description block
_exptl_crystal_F_000 424
_exptl_crystal_recrystallization_method 'Re-crystallisation from solvent: ethanol/water (1:1)'
_exptl_crystal_size_max 0.20
_exptl_crystal_size_mid 0.15
_exptl_crystal_size_min 0.13
_refine_diff_density_max 0.663
_refine_diff_density_min -0.645
_refine_diff_density_rms 0.207
_refine_ls_extinction_method none
_refine_ls_goodness_of_fit_ref 1.013
_refine_ls_hydrogen_treatment mixed
_refine_ls_matrix_type full
_refine_ls_number_parameters 303
_refine_ls_number_reflns 2636
_refine_ls_number_restraints 0
_refine_ls_restrained_S_all 1.013
_refine_ls_R_factor_all 0.0692
_refine_ls_R_factor_gt 0.0652
_refine_ls_shift/su_max 0.000
_refine_ls_shift/su_mean 0.000
_refine_ls_structure_factor_coef Fsqd
_refine_ls_weighting_details 'w=1/[\s^2^(Fo^2^)+(0.1799P)^2^] where P=(Fo^2^+2Fc^2^)/3'
_refine_ls_weighting_scheme calc
_refine_ls_wR_factor_gt 0.1901
_refine_ls_wR_factor_ref 0.2010
_reflns_Friedel_coverage 0.000
_reflns_number_gt 2362
_reflns_number_total 2707
_reflns_threshold_expression 'I > 2\s(I)'
_cod_data_source_file c7nj04400c2.cif
_cod_data_source_block 5
_cod_depositor_comments 'Adding full bibliography for 7057066--7057070.cif.'
_cod_database_code 7057067
_shelx_shelxl_version_number 2014/7
_shelx_space_group_comment
;
The symmetry employed for this shelxl refinement is uniquely defined
by the following loop, which should always be used as a source of
symmetry information in preference to the above space-group names.
They are only intended as comments.
;

loop_
_space_group_symop_operation_xyz
'x, y, z'
'-x, -y, -z'

loop_
_atom_site_label
_atom_site_type_symbol
_atom_site_fract_x
_atom_site_fract_y
_atom_site_fract_z
_atom_site_U_iso_or_equiv
_atom_site_adp_type
_atom_site_occupancy
_atom_site_site_symmetry_order
_atom_site_calc_flag
_atom_site_refinement_flags_posn
_atom_site_refinement_flags_adp
F2 F 0.29002(15) -0.00017(13) 0.42135(14) 0.0240(4) Uani 1 1 d . .
F1 F 1.00219(17) 0.75730(13) 0.53757(15) 0.0311(4) Uani 1 1 d . .
O3 O 0.55508(17) 0.56660(15) -0.09656(16) 0.0198(4) Uani 1 1 d . .
H10 H 0.5583 0.5308 -0.1780 0.030 Uiso 1 1 calc R U
O4 O 0.58056(19) 0.71999(17) 0.18093(18) 0.0230(4) Uani 1 1 d . .
O6 O 0.61854(17) 0.17572(14) 0.13865(15) 0.0197(4) Uani 1 1 d . .
O1 O 0.85825(18) 0.69224(16) -0.27447(16) 0.0234(4) Uani 1 1 d . .
O2 O 0.65312(19) 0.53618(15) -0.29430(17) 0.0241(4) Uani 1 1 d . .
O5 O 0.84449(18) 0.37101(15) -0.00030(16) 0.0213(4) Uani 1 1 d . .
N6 N 0.8142(2) 0.43966(17) 0.21945(19) 0.0170(5) Uani 1 1 d . .
H3 H 0.7444 0.3616 0.1896 0.020 Uiso 1 1 calc R U
N1 N 0.4394(2) 0.00564(18) 0.1430(2) 0.0180(5) Uani 1 1 d . .
N4 N 0.7723(2) 0.5107(2) 0.4376(2) 0.0193(5) Uani 1 1 d . .
N5 N 1.0013(2) 0.57988(18) 0.1809(2) 0.0188(5) Uani 1 1 d . .
N2 N 0.5635(2) 0.22143(17) 0.34542(19) 0.0178(5) Uani 1 1 d . .
N3 N 0.5018(2) 0.2583(2) 0.5508(2) 0.0230(5) Uani 1 1 d . .
C9 C 0.7667(3) 0.6501(2) -0.2225(2) 0.0171(5) Uani 1 1 d . .
C5 C 0.5436(2) 0.1372(2) 0.2083(2) 0.0166(5) Uani 1 1 d . .
C13 C 0.8011(3) 0.8917(2) 0.2109(2) 0.0198(5) Uani 1 1 d . .
C15 C 0.6743(2) 0.6866(2) -0.0149(2) 0.0159(5) Uani 1 1 d . .
C12 C 0.9102(2) 0.9376(2) 0.1577(2) 0.0206(5) Uani 1 1 d . .
H13 H 0.9882 1.0221 0.2150 0.025 Uiso 1 1 calc R U
C6 C 0.4805(2) 0.1768(2) 0.4156(2) 0.0181(5) Uani 1 1 d . .
C1 C 1.0418(3) 0.6801(2) 0.3177(2) 0.0189(5) Uani 1 1 d . .
C10 C 0.7829(2) 0.7328(2) -0.0685(2) 0.0161(5) Uani 1 1 d . .
C3 C 0.8460(2) 0.5348(2) 0.3554(2) 0.0170(5) Uani 1 1 d . .
C4 C 0.8849(2) 0.4580(2) 0.1249(2) 0.0174(5) Uani 1 1 d . .
C14 C 0.6854(2) 0.7659(2) 0.1267(2) 0.0171(5) Uani 1 1 d . .
C11 C 0.9025(3) 0.8579(2) 0.0199(2) 0.0193(5) Uani 1 1 d . .
C7 C 0.3714(2) 0.0408(2) 0.3458(2) 0.0188(5) Uani 1 1 d . .
C2 C 0.9665(3) 0.6609(2) 0.4030(2) 0.0195(5) Uani 1 1 d . .
C8 C 0.3533(3) -0.0426(2) 0.2110(2) 0.0195(5) Uani 1 1 d . .
H7 H 0.2832 -0.1318 0.1647 0.023 Uiso 1 1 calc R U
H1 H 1.125(3) 0.763(3) 0.343(3) 0.028(6) Uiso 1 1 d . .
H9 H 0.557(3) 0.342(3) 0.581(3) 0.027(7) Uiso 1 1 d . .
H4 H 0.706(3) 0.427(3) 0.409(3) 0.030(7) Uiso 1 1 d . .
H8 H 0.449(3) 0.231(3) 0.594(3) 0.027(7) Uiso 1 1 d . .
H12 H 0.799(3) 0.945(3) 0.306(3) 0.021(6) Uiso 1 1 d . .
H5 H 0.803(3) 0.576(3) 0.542(4) 0.037(8) Uiso 1 1 d . .
H14 H 0.975(3) 0.882(2) -0.022(3) 0.022(6) Uiso 1 1 d . .
H2 H 1.049(3) 0.599(3) 0.129(3) 0.030(7) Uiso 1 1 d . .
H6 H 0.421(3) -0.054(3) 0.051(4) 0.030(7) Uiso 1 1 d . .
H11 H 0.528(3) 0.648(3) 0.126(3) 0.028(7) Uiso 1 1 d . .

loop_
_atom_site_aniso_label
_atom_site_aniso_U_11
_atom_site_aniso_U_22
_atom_site_aniso_U_33
_atom_site_aniso_U_23
_atom_site_aniso_U_13
_atom_site_aniso_U_12
F2 0.0277(7) 0.0243(7) 0.0226(7) 0.0065(5) 0.0157(6) -0.0002(5)
F1 0.0428(8) 0.0241(7) 0.0216(7) -0.0028(6) 0.0191(6) -0.0069(6)
O3 0.0229(8) 0.0166(8) 0.0188(8) 0.0014(6) 0.0118(6) -0.0005(6)
O4 0.0298(9) 0.0201(9) 0.0224(9) 0.0040(7) 0.0178(7) 0.0003(7)
O6 0.0242(8) 0.0189(8) 0.0195(8) 0.0059(6) 0.0132(6) 0.0047(6)
O1 0.0276(9) 0.0257(9) 0.0194(8) 0.0060(6) 0.0150(7) 0.0005(6)
O2 0.0293(9) 0.0184(8) 0.0233(9) 0.0007(6) 0.0155(7) -0.0008(6)
O5 0.0252(9) 0.0206(8) 0.0188(8) 0.0030(6) 0.0131(7) 0.0021(6)
N6 0.0174(9) 0.0155(9) 0.0177(10) 0.0036(7) 0.0086(7) 0.0020(7)
N1 0.0217(10) 0.0163(10) 0.0161(10) 0.0032(8) 0.0099(8) 0.0037(7)
N4 0.0225(10) 0.0198(10) 0.0180(10) 0.0065(8) 0.0113(8) 0.0027(8)
N5 0.0196(10) 0.0216(10) 0.0197(10) 0.0090(8) 0.0117(8) 0.0050(7)
N2 0.0218(10) 0.0143(9) 0.0181(10) 0.0042(7) 0.0100(8) 0.0049(7)
N3 0.0310(11) 0.0168(11) 0.0223(10) 0.0025(8) 0.0165(9) -0.0005(8)
C9 0.0209(11) 0.0160(10) 0.0174(10) 0.0070(8) 0.0096(8) 0.0072(8)
C5 0.0172(10) 0.0157(10) 0.0172(10) 0.0056(8) 0.0070(8) 0.0064(8)
C13 0.0232(11) 0.0193(11) 0.0161(11) 0.0038(9) 0.0084(9) 0.0065(8)
C15 0.0170(10) 0.0142(10) 0.0170(11) 0.0067(8) 0.0067(8) 0.0046(8)
C12 0.0217(11) 0.0177(11) 0.0184(11) 0.0036(8) 0.0068(9) 0.0021(8)
C6 0.0191(10) 0.0188(11) 0.0186(11) 0.0080(9) 0.0082(9) 0.0076(8)
C1 0.0207(11) 0.0163(11) 0.0183(11) 0.0052(8) 0.0075(8) 0.0033(8)
C10 0.0186(11) 0.0155(11) 0.0153(11) 0.0060(9) 0.0072(9) 0.0061(8)
C3 0.0173(10) 0.0203(11) 0.0171(11) 0.0091(8) 0.0083(8) 0.0083(8)
C4 0.0172(10) 0.0196(10) 0.0184(11) 0.0083(9) 0.0084(8) 0.0073(8)
C14 0.0194(11) 0.0183(11) 0.0173(11) 0.0073(8) 0.0100(8) 0.0071(8)
C11 0.0185(11) 0.0208(11) 0.0207(11) 0.0081(9) 0.0097(9) 0.0047(8)
C7 0.0187(11) 0.0200(11) 0.0195(11) 0.0078(9) 0.0090(9) 0.0045(8)
C2 0.0233(11) 0.0172(11) 0.0161(10) 0.0042(8) 0.0078(9) 0.0031(8)
C8 0.0201(11) 0.0168(10) 0.0201(11) 0.0054(8) 0.0078(9) 0.0034(8)

loop_
_atom_type_symbol
_atom_type_description
_atom_type_scat_dispersion_real
_atom_type_scat_dispersion_imag
_atom_type_scat_source
C C 0.0181 0.0091 'International Tables Vol C Tables 4.2.6.8 and 6.1.1.4'
H H 0.0000 0.0000 'International Tables Vol C Tables 4.2.6.8 and 6.1.1.4'
N N 0.0311 0.0180 'International Tables Vol C Tables 4.2.6.8 and 6.1.1.4'
O O 0.0492 0.0322 'International Tables Vol C Tables 4.2.6.8 and 6.1.1.4'
F F 0.0727 0.0534 'International Tables Vol C Tables 4.2.6.8 and 6.1.1.4'

loop_
_geom_angle_atom_site_label_1
_geom_angle_atom_site_label_2
_geom_angle_atom_site_label_3
_geom_angle
C15 O3 H10 109.5
C14 O4 H11 109(2)
C3 N6 C4 125.19(16)
C3 N6 H3 117.4
C4 N6 H3 117.4
C8 N1 C5 122.07(19)
C8 N1 H6 115.3(17)
C5 N1 H6 122.6(17)
C3 N4 H4 120.2(19)
C3 N4 H5 121.6(17)
H4 N4 H5 117(3)
C4 N5 C1 123.07(19)
C4 N5 H2 120.7(18)
C1 N5 H2 116.2(18)
C6 N2 C5 119.75(17)
C6 N3 H9 115.9(19)
C6 N3 H8 119.5(19)
H9 N3 H8 124(3)
O1 C9 O2 123.58(19)
O1 C9 C10 120.60(18)
O2 C9 C10 115.82(18)
O6 C5 N2 121.59(18)
O6 C5 N1 118.78(19)
N2 C5 N1 119.6(2)
C14 C13 C12 120.2(2)
C14 C13 H12 115.9(14)
C12 C13 H12 123.9(14)
O3 C15 C10 122.04(19)
O3 C15 C14 118.02(19)
C10 C15 C14 119.93(18)
C11 C12 C13 120.13(18)
C11 C12 H13 119.9
C13 C12 H13 119.9
N3 C6 N2 119.75(18)
N3 C6 C7 120.2(2)
N2 C6 C7 120.04(19)
C2 C1 N5 119.92(19)
C2 C1 H1 125.1(17)
N5 C1 H1 114.9(17)
C15 C10 C11 119.61(19)
C15 C10 C9 119.65(18)
C11 C10 C9 120.72(19)
N4 C3 N6 121.65(18)
N4 C3 C2 122.7(2)
N6 C3 C2 115.61(19)
O5 C4 N5 122.88(19)
O5 C4 N6 121.95(17)
N5 C4 N6 115.17(18)
O4 C14 C13 119.93(19)
O4 C14 C15 120.20(17)
C13 C14 C15 119.86(19)
C12 C11 C10 120.2(2)
C12 C11 H14 124.6(15)
C10 C11 H14 115.2(15)
C8 C7 F2 122.01(19)
C8 C7 C6 120.0(2)
F2 C7 C6 117.99(19)
C1 C2 F1 121.68(18)
C1 C2 C3 121.0(2)
F1 C2 C3 117.35(19)
C7 C8 N1 118.50(19)
C7 C8 H7 120.7
N1 C8 H7 120.7

loop_
_geom_bond_atom_site_label_1
_geom_bond_atom_site_label_2
_geom_bond_distance
F2 C7 1.358(3)
F1 C2 1.340(3)
O3 C15 1.356(3)
O3 H10 0.8200
O4 C14 1.369(3)
O4 H11 0.76(3)
O6 C5 1.254(3)
O1 C9 1.240(3)
O2 C9 1.287(3)
O5 C4 1.222(3)
N6 C3 1.353(3)
N6 C4 1.381(3)
N6 H3 0.8600
N1 C8 1.356(3)
N1 C5 1.376(3)
N1 H6 0.91(3)
N4 C3 1.305(3)
N4 H4 0.89(3)
N4 H5 0.99(3)
N5 C4 1.364(3)
N5 C1 1.364(3)
N5 H2 0.85(3)
N2 C6 1.338(3)
N2 C5 1.352(3)
N3 C6 1.322(3)
N3 H9 0.84(3)
N3 H8 0.84(3)
C9 C10 1.500(3)
C13 C14 1.382(3)
C13 C12 1.393(3)
C13 H12 0.98(3)
C15 C10 1.393(3)
C15 C14 1.402(3)
C12 C11 1.384(3)
C12 H13 0.9300
C6 C7 1.427(3)
C1 C2 1.329(3)
C1 H1 0.97(3)
C10 C11 1.397(3)
C3 C2 1.428(3)
C11 H14 0.96(3)
C7 C8 1.336(3)
C8 H7 0.9300

loop_
_geom_hbond_atom_site_label_D
_geom_hbond_atom_site_label_H
_geom_hbond_atom_site_label_A
_geom_hbond_distance_DH
_geom_hbond_distance_HA
_geom_hbond_distance_DA
_geom_hbond_angle_DHA
_geom_hbond_site_symmetry_A
O4 H11 O3 0.76(3) 2.30(3) 2.728(2) 117(3) .
N1 H6 O6 0.91(3) 1.85(3) 2.760(2) 179(3) 2_655
N5 H2 O5 0.85(3) 1.96(3) 2.804(2) 176(3) 2_765
N4 H4 N2 0.89(3) 2.12(3) 3.008(3) 176(2) .
C1 H1 F2 0.97(3) 2.43(3) 3.391(3) 167(2) 1_665
O3 H10 O2 0.82 1.71 2.448(2) 148.0 .
N1 H6 O6 0.91(3) 1.85(3) 2.760(2) 179(3) 2_655
N5 H2 O5 0.85(3) 1.96(3) 2.804(2) 176(3) 2_765
N4 H5 O1 0.99(3) 1.76(3) 2.751(2) 180(3) 1_556
N3 H8 O4 0.84(3) 2.32(3) 3.041(3) 144(2) 2_666
N4 H4 N2 0.89(3) 2.12(3) 3.008(3) 176(2) .
N3 H9 O2 0.84(3) 1.92(3) 2.725(3) 159(3) 1_556
C1 H1 F2 0.97(3) 2.43(3) 3.391(3) 167(2) 1_665
O3 H10 O2 0.82 1.71 2.448(2) 148.0 .
N1 H6 O6 0.91(3) 1.85(3) 2.760(2) 179(3) 2_655
O4 H11 O3 0.76(3) 2.30(3) 2.728(2) 117(3) .
N5 H2 O5 0.85(3) 1.96(3) 2.804(2) 176(3) 2_765
C8 H7 O5 0.93 2.40 3.292(3) 161.3 2_655
N6 H3 O6 0.86 1.92 2.772(2) 170.7 .
N4 H4 N2 0.89(3) 2.12(3) 3.008(3) 176(2) .
C1 H1 F2 0.97(3) 2.43(3) 3.391(3) 167(2) 1_665
N1 H6 O6 0.91(3) 1.85(3) 2.760(2) 179(3) 2_655
O4 H11 O3 0.76(3) 2.30(3) 2.728(2) 117(3) .
N5 H2 O5 0.85(3) 1.96(3) 2.804(2) 176(3) 2_765
C8 H7 O5 0.93 2.40 3.292(3) 161.3 2_655
N6 H3 O6 0.86 1.92 2.772(2) 170.7 .
N4 H4 N2 0.89(3) 2.12(3) 3.008(3) 176(2) .
C1 H1 F2 0.97(3) 2.43(3) 3.391(3) 167(2) 1_665
C1 H1 F2 0.97(3) 2.43(3) 3.391(3) 167(2) 1_665
N3 H9 O2 0.84(3) 1.92(3) 2.725(3) 159(3) 1_556
N4 H4 N2 0.89(3) 2.12(3) 3.008(3) 176(2) .
N6 H3 O6 0.86 1.92 2.772(2) 170.7 .
N3 H8 O4 0.84(3) 2.32(3) 3.041(3) 144(2) 2_666
C8 H7 O5 0.93 2.40 3.292(3) 161.3 2_655
N4 H5 O1 0.99(3) 1.76(3) 2.751(2) 180(3) 1_556
N4 H5 O2 0.99(3) 2.60(3) 3.247(3) 123(2) 1_556
N5 H2 O5 0.85(3) 1.96(3) 2.804(2) 176(3) 2_765
O4 H11 O3 0.76(3) 2.30(3) 2.728(2) 117(3) .
O4 H11 O3 0.76(3) 2.12(3) 2.783(2) 147(3) 2_665
N1 H6 O6 0.91(3) 1.85(3) 2.760(2) 179(3) 2_655
O3 H10 O2 0.82 1.71 2.448(2) 148.0 .
C1 H1 F2 0.97(3) 2.43(3) 3.391(3) 167(2) 1_665
N3 H9 O2 0.84(3) 1.92(3) 2.725(3) 159(3) 1_556
N4 H4 N2 0.89(3) 2.12(3) 3.008(3) 176(2) .
N6 H3 O6 0.86 1.92 2.772(2) 170.7 .
N3 H8 O4 0.84(3) 2.32(3) 3.041(3) 144(2) 2_666
C8 H7 O5 0.93 2.40 3.292(3) 161.3 2_655
N4 H5 O1 0.99(3) 1.76(3) 2.751(2) 180(3) 1_556
N4 H5 O2 0.99(3) 2.60(3) 3.247(3) 123(2) 1_556
N5 H2 O5 0.85(3) 1.96(3) 2.804(2) 176(3) 2_765
O4 H11 O3 0.76(3) 2.30(3) 2.728(2) 117(3) .
O4 H11 O3 0.76(3) 2.12(3) 2.783(2) 147(3) 2_665
N1 H6 O6 0.91(3) 1.85(3) 2.760(2) 179(3) 2_655
C1 H1 F2 0.97(3) 2.43(3) 3.391(3) 167(2) 1_665
N4 H4 N2 0.89(3) 2.12(3) 3.008(3) 176(2) .
N6 H3 O6 0.86 1.92 2.772(2) 170.7 .
C8 H7 O5 0.93 2.40 3.292(3) 161.3 2_655
N5 H2 O5 0.85(3) 1.96(3) 2.804(2) 176(3) 2_765
O4 H11 O3 0.76(3) 2.30(3) 2.728(2) 117(3) .
N1 H6 O6 0.91(3) 1.85(3) 2.760(2) 179(3) 2_655
O3 H10 O2 0.82 1.71 2.448(2) 148.0 .
C1 H1 F2 0.97(3) 2.43(3) 3.391(3) 167(2) 1_665
N3 H9 O2 0.84(3) 1.92(3) 2.725(3) 159(3) 1_556
N4 H4 N2 0.89(3) 2.12(3) 3.008(3) 176(2) .
N3 H8 O4 0.84(3) 2.32(3) 3.041(3) 144(2) 2_666
N4 H5 O1 0.99(3) 1.76(3) 2.751(2) 180(3) 1_556
N4 H5 O2 0.99(3) 2.60(3) 3.247(3) 123(2) 1_556
N5 H2 O5 0.85(3) 1.96(3) 2.804(2) 176(3) 2_765
N1 H6 O6 0.91(3) 1.85(3) 2.760(2) 179(3) 2_655
O3 H10 O2 0.82 1.71 2.448(2) 148.0 .
N6 H3 O6 0.86 1.92 2.772(2) 170.7 .
C8 H7 O5 0.93 2.40 3.292(3) 161.3 2_655
C1 H1 F2 0.97(3) 2.43(3) 3.391(3) 167(2) 1_665
N4 H4 N2 0.89(3) 2.12(3) 3.008(3) 176(2) .
N5 H2 O5 0.85(3) 1.96(3) 2.804(2) 176(3) 2_765
N1 H6 O6 0.91(3) 1.85(3) 2.760(2) 179(3) 2_655
O4 H11 O3 0.76(3) 2.30(3) 2.728(2) 117(3) .
O3 H10 O2 0.82 1.71 2.448(2) 148.0 .
N6 H3 O6 0.86 1.92 2.772(2) 170.7 .
C8 H7 O5 0.93 2.40 3.292(3) 161.3 2_655
C1 H1 F2 0.97(3) 2.43(3) 3.391(3) 167(2) 1_665
N4 H4 N2 0.89(3) 2.12(3) 3.008(3) 176(2) .
N5 H2 O5 0.85(3) 1.96(3) 2.804(2) 176(3) 2_765
N1 H6 O6 0.91(3) 1.85(3) 2.760(2) 179(3) 2_655
O4 H11 O3 0.76(3) 2.30(3) 2.728(2) 117(3) .
